data_4063964
loop_
_publ_author_name
'Han, Ying-Feng'
'Li, Hao'
'Hu, Ping'
'Jin, Guo-Xin'

_publ_section_title
;
 Alkyne Insertion Induced Regiospecific C&#x2212;H Activation with
 [Cp*MCl2]2(M = Ir, Rh)
;
_journal_issue 4
_journal_name_full Organometallics
_journal_page_first 905
_journal_paper_doi 10.1021/om101064v
_journal_volume 30
_journal_year 2011
_chemical_formula_sum 'C33 H21 N O4'
_chemical_formula_weight 495.51
_chemical_name_systematic
; 
 ? 
;
_space_group_IT_number 2
_symmetry_cell_setting triclinic
_symmetry_space_group_name_Hall '-P 1'
_symmetry_space_group_name_H-M 'P -1'
_atom_sites_solution_hydrogens geom
_atom_sites_solution_primary direct
_atom_sites_solution_secondary difmap
_audit_creation_method SHELXL-97
_cell_angle_alpha 70.947(4)
_cell_angle_beta 89.214(4)
_cell_angle_gamma 76.328(4)
_cell_formula_units_Z 2
_cell_length_a 9.528(3)
_cell_length_b 10.799(4)
_cell_length_c 12.613(4)
_cell_measurement_reflns_used 858
_cell_measurement_temperature 293(2)
_cell_measurement_theta_max 24.862
_cell_measurement_theta_min 2.205
_cell_volume 1189.1(7)
_computing_cell_refinement 'Bruker SMART'
_computing_data_collection 'Bruker SMART'
_computing_data_reduction 'Bruker SHELXTL'
_computing_molecular_graphics 'Bruker SHELXTL'
_computing_publication_material 'Bruker SHELXTL'
_computing_structure_refinement 'SHELXL-97 (Sheldrick, 1997)'
_computing_structure_solution 'SHELXS-97 (Sheldrick, 1990)'
_diffrn_ambient_temperature 293(2)
_diffrn_measured_fraction_theta_full 0.981
_diffrn_measured_fraction_theta_max 0.981
_diffrn_measurement_device_type 'CCD area detector'
_diffrn_measurement_method 'phi and omega scans'
_diffrn_radiation_monochromator graphite
_diffrn_radiation_source 'fine-focus sealed tube'
_diffrn_radiation_type MoK\a
_diffrn_radiation_wavelength 0.71073
_diffrn_reflns_av_R_equivalents 0.0240
_diffrn_reflns_av_sigmaI/netI 0.0456
_diffrn_reflns_limit_h_max 10
_diffrn_reflns_limit_h_min -11
_diffrn_reflns_limit_k_max 12
_diffrn_reflns_limit_k_min -12
_diffrn_reflns_limit_l_max 14
_diffrn_reflns_limit_l_min -14
_diffrn_reflns_number 4948
_diffrn_reflns_theta_full 25.01
_diffrn_reflns_theta_max 25.01
_diffrn_reflns_theta_min 2.06
_diffrn_standards_decay_% 2.73
_exptl_absorpt_coefficient_mu 0.091
_exptl_absorpt_correction_T_max 0.9927
_exptl_absorpt_correction_T_min 0.9891
_exptl_absorpt_correction_type multi-scan
_exptl_absorpt_process_details sadabs
_exptl_crystal_colour red
_exptl_crystal_density_diffrn 1.384
_exptl_crystal_density_method 'not measured'
_exptl_crystal_description prism
_exptl_crystal_F_000 516
_exptl_crystal_size_max 0.12
_exptl_crystal_size_mid 0.10
_exptl_crystal_size_min 0.08
_refine_diff_density_max 0.170
_refine_diff_density_min -0.195
_refine_diff_density_rms 0.039
_refine_ls_extinction_method none
_refine_ls_goodness_of_fit_ref 0.910
_refine_ls_hydrogen_treatment constr
_refine_ls_matrix_type full
_refine_ls_number_parameters 345
_refine_ls_number_reflns 4103
_refine_ls_number_restraints 0
_refine_ls_restrained_S_all 0.910
_refine_ls_R_factor_all 0.0721
_refine_ls_R_factor_gt 0.0476
_refine_ls_shift/su_max 0.002
_refine_ls_shift/su_mean 0.000
_refine_ls_structure_factor_coef Fsqd
_refine_ls_weighting_details 'calc w=1/[\s^2^(Fo^2^)+(0.0633P)^2^+0.0000P] where P=(Fo^2^+2Fc^2^)/3'
_refine_ls_weighting_scheme calc
_refine_ls_wR_factor_gt 0.1088
_refine_ls_wR_factor_ref 0.1197
_reflns_number_gt 2733
_reflns_number_total 4103
_reflns_threshold_expression >2sigma(I)
_cod_data_source_file om101064v_si_002.cif
_cod_data_source_block 8
_cod_depositor_comments
;
The following automatic conversions were performed:

'_symmetry_cell_setting' value 'Triclinic' changed to 'triclinic'
according to /home/saulius/struct/CIF-dictionaries/cif_core.dic
dictionary named 'cif_core.dic' version 2.4.1 from 2010-06-29.

Automatic conversion script
Id: cif_fix_values 1715 2011-07-08 13:25:40Z adriana 
;
_cod_original_sg_symbol_H-M P-1
_cod_database_code 4063964

loop_
_symmetry_equiv_pos_as_xyz
'x, y, z'
'-x, -y, -z'

loop_
_atom_site_label
_atom_site_type_symbol
_atom_site_fract_x
_atom_site_fract_y
_atom_site_fract_z
_atom_site_U_iso_or_equiv
_atom_site_adp_type
_atom_site_occupancy
_atom_site_symmetry_multiplicity
_atom_site_calc_flag
_atom_site_refinement_flags
C1 C 0.50963(18) 0.5512(2) 0.18906(16) 0.0400(5) Uani 1 1 d .
C2 C 0.52684(19) 0.4125(2) 0.20762(16) 0.0402(5) Uani 1 1 d .
C3 C 0.61766(19) 0.3480(2) 0.14546(16) 0.0444(5) Uani 1 1 d .
H3 H 0.6271 0.2566 0.1579 0.053 Uiso 1 1 calc R
C4 C 0.69560(19) 0.4208(2) 0.06343(16) 0.0416(5) Uani 1 1 d .
C5 C 0.7908(2) 0.3583(2) -0.00327(17) 0.0501(5) Uani 1 1 d .
H5 H 0.8012 0.2671 0.0078 0.060 Uiso 1 1 calc R
C6 C 0.8657(2) 0.4290(2) -0.08191(18) 0.0554(6) Uani 1 1 d .
H6 H 0.9266 0.3852 -0.1238 0.067 Uiso 1 1 calc R
C7 C 0.8543(2) 0.5683(2) -0.10246(17) 0.0493(5) Uani 1 1 d .
C8 C 0.9318(2) 0.6430(3) -0.18294(18) 0.0617(6) Uani 1 1 d .
H8 H 0.9922 0.6012 -0.2263 0.074 Uiso 1 1 calc R
C9 C 0.9203(3) 0.7769(3) -0.1990(2) 0.0699(7) Uani 1 1 d .
H9 H 0.9749 0.8242 -0.2514 0.084 Uiso 1 1 calc R
C10 C 0.8280(3) 0.8418(3) -0.13758(19) 0.0637(6) Uani 1 1 d .
H10 H 0.8201 0.9330 -0.1501 0.076 Uiso 1 1 calc R
C11 C 0.7468(2) 0.7731(2) -0.05746(18) 0.0513(5) Uani 1 1 d .
C12 C 0.6484(2) 0.8375(2) 0.00639(19) 0.0584(6) Uani 1 1 d .
H12 H 0.6373 0.9293 -0.0065 0.070 Uiso 1 1 calc R
C13 C 0.5711(2) 0.7694(2) 0.08470(19) 0.0544(6) Uani 1 1 d .
H13 H 0.5079 0.8151 0.1241 0.065 Uiso 1 1 calc R
C14 C 0.58471(19) 0.6278(2) 0.10823(16) 0.0415(5) Uani 1 1 d .
C15 C 0.68034(19) 0.5607(2) 0.04483(16) 0.0399(5) Uani 1 1 d .
C16 C 0.76041(19) 0.6340(2) -0.03810(16) 0.0433(5) Uani 1 1 d .
C17 C 0.40408(19) 0.5899(2) 0.26682(17) 0.0437(5) Uani 1 1 d .
C18 C 0.2568(2) 0.7449(2) 0.34375(18) 0.0479(5) Uani 1 1 d .
C19 C 0.3014(2) 0.7173(2) 0.4531(2) 0.0587(6) Uani 1 1 d .
H19 H 0.3961 0.6699 0.4792 0.070 Uiso 1 1 calc R
C20 C 0.2048(3) 0.7601(3) 0.5263(2) 0.0691(7) Uani 1 1 d .
H20 H 0.2365 0.7408 0.6006 0.083 Uiso 1 1 calc R
C21 C 0.0661(3) 0.8291(3) 0.4903(2) 0.0675(7) Uani 1 1 d .
H21 H 0.0031 0.8549 0.5405 0.081 Uiso 1 1 calc R
C22 C 0.0168(2) 0.8620(2) 0.37713(19) 0.0513(5) Uani 1 1 d .
C23 C -0.1256(2) 0.9340(2) 0.3352(2) 0.0653(7) Uani 1 1 d .
H23 H -0.1904 0.9624 0.3834 0.078 Uiso 1 1 calc R
C24 C -0.1711(3) 0.9632(3) 0.2261(2) 0.0728(7) Uani 1 1 d .
H24 H -0.2659 1.0108 0.2003 0.087 Uiso 1 1 calc R
C25 C -0.0754(3) 0.9216(2) 0.1535(2) 0.0656(7) Uani 1 1 d .
H25 H -0.1070 0.9416 0.0789 0.079 Uiso 1 1 calc R
C26 C 0.0633(2) 0.8521(2) 0.18922(18) 0.0523(6) Uani 1 1 d .
H26 H 0.1257 0.8256 0.1390 0.063 Uiso 1 1 calc R
C27 C 0.1140(2) 0.8196(2) 0.30272(18) 0.0454(5) Uani 1 1 d .
C28 C 0.36500(19) 0.4629(2) 0.33531(16) 0.0439(5) Uani 1 1 d .
C29 C 0.43391(19) 0.3613(2) 0.29884(16) 0.0431(5) Uani 1 1 d .
C30 C 0.2535(2) 0.4539(2) 0.42011(18) 0.0462(5) Uani 1 1 d .
C31 C 0.2143(2) 0.3963(3) 0.61283(19) 0.0715(7) Uani 1 1 d .
H31A H 0.1544 0.4842 0.6052 0.107 Uiso 1 1 calc R
H31B H 0.2680 0.3589 0.6846 0.107 Uiso 1 1 calc R
H31C H 0.1544 0.3382 0.6073 0.107 Uiso 1 1 calc R
C32 C 0.4090(2) 0.2237(2) 0.34561(18) 0.0483(5) Uani 1 1 d .
C33 C 0.4594(3) 0.0032(2) 0.3359(2) 0.0720(7) Uani 1 1 d .
H33A H 0.5214 -0.0507 0.4022 0.108 Uiso 1 1 calc R
H33B H 0.4809 -0.0373 0.2782 0.108 Uiso 1 1 calc R
H33C H 0.3601 0.0081 0.3530 0.108 Uiso 1 1 calc R
N1 N 0.35464(17) 0.71165(18) 0.26578(15) 0.0527(5) Uani 1 1 d .
O1 O 0.33031(17) 0.19284(17) 0.41918(14) 0.0727(5) Uani 1 1 d .
O2 O 0.48300(16) 0.13802(15) 0.29679(13) 0.0606(4) Uani 1 1 d .
O3 O 0.12642(15) 0.48746(17) 0.39386(13) 0.0635(5) Uani 1 1 d .
O4 O 0.31406(14) 0.40764(16) 0.52417(12) 0.0560(4) Uani 1 1 d .

loop_
_atom_site_aniso_label
_atom_site_aniso_U_11
_atom_site_aniso_U_22
_atom_site_aniso_U_33
_atom_site_aniso_U_23
_atom_site_aniso_U_13
_atom_site_aniso_U_12
C1 0.0350(10) 0.0431(12) 0.0428(11) -0.0169(10) 0.0032(8) -0.0077(9)
C2 0.0380(10) 0.0428(12) 0.0382(11) -0.0127(9) 0.0023(8) -0.0084(9)
C3 0.0476(12) 0.0395(12) 0.0469(12) -0.0163(10) 0.0072(10) -0.0097(9)
C4 0.0410(11) 0.0446(12) 0.0401(11) -0.0147(10) 0.0032(9) -0.0113(9)
C5 0.0534(12) 0.0514(13) 0.0532(13) -0.0273(11) 0.0142(10) -0.0138(10)
C6 0.0520(13) 0.0706(17) 0.0524(14) -0.0310(13) 0.0153(11) -0.0171(11)
C7 0.0456(12) 0.0660(15) 0.0415(12) -0.0186(11) 0.0059(9) -0.0226(11)
C8 0.0608(14) 0.087(2) 0.0497(14) -0.0273(14) 0.0157(11) -0.0350(13)
C9 0.0756(17) 0.092(2) 0.0521(15) -0.0159(15) 0.0160(13) -0.0502(15)
C10 0.0738(15) 0.0647(16) 0.0549(15) -0.0104(13) 0.0062(12) -0.0349(13)
C11 0.0523(13) 0.0536(14) 0.0490(13) -0.0124(11) 0.0031(10) -0.0214(10)
C12 0.0632(14) 0.0412(13) 0.0710(16) -0.0156(12) 0.0091(12) -0.0179(11)
C13 0.0556(13) 0.0440(13) 0.0650(15) -0.0198(12) 0.0139(11) -0.0133(10)
C14 0.0380(10) 0.0425(12) 0.0437(12) -0.0141(10) 0.0017(9) -0.0096(9)
C15 0.0364(10) 0.0458(12) 0.0391(11) -0.0155(10) 0.0009(8) -0.0110(9)
C16 0.0392(11) 0.0529(13) 0.0391(11) -0.0142(10) 0.0015(9) -0.0154(9)
C17 0.0373(11) 0.0495(13) 0.0463(12) -0.0204(10) 0.0050(9) -0.0084(9)
C18 0.0499(12) 0.0432(12) 0.0581(14) -0.0248(11) 0.0135(10) -0.0149(10)
C19 0.0520(13) 0.0630(15) 0.0631(15) -0.0284(13) 0.0010(11) -0.0074(11)
C20 0.0838(18) 0.0753(18) 0.0507(15) -0.0290(14) 0.0043(13) -0.0128(14)
C21 0.0755(17) 0.0712(17) 0.0625(16) -0.0345(14) 0.0243(13) -0.0142(13)
C22 0.0505(13) 0.0438(13) 0.0637(15) -0.0249(11) 0.0160(11) -0.0100(10)
C23 0.0554(14) 0.0594(16) 0.0831(19) -0.0301(14) 0.0214(13) -0.0096(12)
C24 0.0519(14) 0.0621(17) 0.094(2) -0.0192(16) 0.0001(14) -0.0047(12)
C25 0.0637(15) 0.0622(16) 0.0691(17) -0.0181(14) -0.0012(13) -0.0174(12)
C26 0.0591(14) 0.0489(13) 0.0552(14) -0.0238(11) 0.0127(11) -0.0163(11)
C27 0.0502(12) 0.0370(11) 0.0548(13) -0.0199(10) 0.0119(10) -0.0153(9)
C28 0.0390(11) 0.0512(13) 0.0420(12) -0.0175(10) 0.0061(9) -0.0098(9)
C29 0.0396(11) 0.0476(12) 0.0408(11) -0.0128(10) 0.0030(9) -0.0109(9)
C30 0.0397(12) 0.0493(13) 0.0503(13) -0.0183(11) 0.0083(10) -0.0097(9)
C31 0.0736(16) 0.094(2) 0.0528(15) -0.0254(14) 0.0282(12) -0.0321(14)
C32 0.0464(12) 0.0506(14) 0.0442(12) -0.0096(11) 0.0060(10) -0.0138(10)
C33 0.0882(18) 0.0466(15) 0.0824(18) -0.0183(14) 0.0157(14) -0.0240(13)
N1 0.0494(10) 0.0519(12) 0.0614(12) -0.0271(10) 0.0166(9) -0.0100(8)
O1 0.0852(11) 0.0619(11) 0.0719(12) -0.0170(9) 0.0354(10) -0.0289(9)
O2 0.0722(10) 0.0462(9) 0.0679(10) -0.0201(8) 0.0251(8) -0.0225(8)
O3 0.0420(9) 0.0845(12) 0.0638(10) -0.0268(9) 0.0083(7) -0.0121(8)
O4 0.0460(8) 0.0755(11) 0.0459(9) -0.0200(8) 0.0118(7) -0.0142(7)

loop_
_atom_type_symbol
_atom_type_description
_atom_type_scat_dispersion_real
_atom_type_scat_dispersion_imag
_atom_type_scat_source
C C 0.0033 0.0016 'International Tables Vol C Tables 4.2.6.8 and 6.1.1.4'
H H 0.0000 0.0000 'International Tables Vol C Tables 4.2.6.8 and 6.1.1.4'
N N 0.0061 0.0033 'International Tables Vol C Tables 4.2.6.8 and 6.1.1.4'
O O 0.0106 0.0060 'International Tables Vol C Tables 4.2.6.8 and 6.1.1.4'

loop_
_geom_angle_atom_site_label_1
_geom_angle_atom_site_label_2
_geom_angle_atom_site_label_3
_geom_angle
C14 C1 C2 121.30(17)
C14 C1 C17 130.86(18)
C2 C1 C17 107.84(17)
C3 C2 C1 121.00(18)
C3 C2 C29 131.17(19)
C1 C2 C29 107.84(16)
C2 C3 C4 119.74(19)
C3 C4 C15 119.75(17)
C3 C4 C5 121.75(19)
C15 C4 C5 118.49(18)
C6 C5 C4 121.4(2)
C5 C6 C7 121.8(2)
C8 C7 C6 122.7(2)
C8 C7 C16 118.9(2)
C6 C7 C16 118.39(19)
C9 C8 C7 121.1(2)
C8 C9 C10 120.3(2)
C9 C10 C11 121.1(2)
C10 C11 C16 119.1(2)
C10 C11 C12 122.7(2)
C16 C11 C12 118.22(19)
C13 C12 C11 122.1(2)
C12 C13 C14 121.2(2)
C1 C14 C15 117.76(18)
C1 C14 C13 124.00(18)
C15 C14 C13 118.24(18)
C16 C15 C4 119.53(17)
C16 C15 C14 120.03(19)
C4 C15 C14 120.44(18)
C11 C16 C7 119.41(19)
C11 C16 C15 120.25(18)
C7 C16 C15 120.35(19)
N1 C17 C1 124.10(19)
N1 C17 C28 130.03(18)
C1 C17 C28 105.74(16)
C19 C18 C27 120.24(19)
C19 C18 N1 121.44(19)
C27 C18 N1 118.04(19)
C18 C19 C20 120.2(2)
C21 C20 C19 121.0(2)
C20 C21 C22 120.4(2)
C23 C22 C21 122.8(2)
C23 C22 C27 118.4(2)
C21 C22 C27 118.8(2)
C24 C23 C22 121.7(2)
C23 C24 C25 119.7(2)
C26 C25 C24 121.2(2)
C25 C26 C27 120.6(2)
C18 C27 C22 119.3(2)
C18 C27 C26 122.23(19)
C22 C27 C26 118.48(19)
C29 C28 C17 108.92(17)
C29 C28 C30 125.55(19)
C17 C28 C30 125.10(17)
C28 C29 C2 109.60(18)
C28 C29 C32 121.64(18)
C2 C29 C32 128.72(18)
O3 C30 O4 126.16(19)
O3 C30 C28 122.40(19)
O4 C30 C28 111.42(16)
O1 C32 O2 123.5(2)
O1 C32 C29 123.5(2)
O2 C32 C29 113.04(17)
C17 N1 C18 122.69(19)
C32 O2 C33 115.79(17)
C30 O4 C31 115.61(16)

loop_
_geom_bond_atom_site_label_1
_geom_bond_atom_site_label_2
_geom_bond_distance
C1 C14 1.394(3)
C1 C2 1.408(3)
C1 C17 1.480(3)
C2 C3 1.379(2)
C2 C29 1.484(3)
C3 C4 1.401(3)
C4 C15 1.423(3)
C4 C5 1.430(3)
C5 C6 1.349(3)
C6 C7 1.418(3)
C7 C8 1.398(3)
C7 C16 1.420(3)
C8 C9 1.370(3)
C9 C10 1.382(3)
C10 C11 1.390(3)
C11 C16 1.416(3)
C11 C12 1.431(3)
C12 C13 1.349(3)
C13 C14 1.433(3)
C14 C15 1.429(3)
C15 C16 1.423(3)
C17 N1 1.283(3)
C17 C28 1.492(3)
C18 C19 1.363(3)
C18 C27 1.413(3)
C18 N1 1.419(2)
C19 C20 1.402(3)
C20 C21 1.356(3)
C21 C22 1.412(3)
C22 C23 1.407(3)
C22 C27 1.416(3)
C23 C24 1.360(3)
C24 C25 1.388(3)
C25 C26 1.356(3)
C26 C27 1.420(3)
C28 C29 1.352(3)
C28 C30 1.494(3)
C29 C32 1.485(3)
C30 O3 1.196(2)
C30 O4 1.327(2)
C31 O4 1.451(2)
C32 O1 1.196(2)
C32 O2 1.336(2)
C33 O2 1.448(3)

loop_
_cod_related_entry_id
_cod_related_entry_database
_cod_related_entry_code
1 ChemSpider 30659646
